data_1506786
loop_
_publ_author_name
'Lavigne, Roch M. A.'
'Riou, Maxime'
'Girardin, M\'elina'
'Morency, Louis'
'Barriault, Louis'

_publ_section_title
;
 Synthesis of highly functionalized bicyclo[m.n.1]alkanones via a cationic
 reaction cascade.
;
_journal_issue 26
_journal_name_full 'Organic letters'
_journal_page_first 5921
_journal_page_last 5923
_journal_paper_doi 10.1021/ol0527072
_journal_volume 7
_journal_year 2005
_chemical_formula_sum 'C13 H20 O2'
_chemical_formula_weight 208.29
_chemical_name_systematic
; 
 ? 
;
_space_group_IT_number 19
_symmetry_cell_setting orthorhombic
_symmetry_space_group_name_Hall 'P 2ac 2ab'
_symmetry_space_group_name_H-M 'P 21 21 21'
_atom_sites_solution_hydrogens geom
_atom_sites_solution_primary direct
_atom_sites_solution_secondary difmap
_audit_creation_method SHELXL-97
_cell_angle_alpha 90.00
_cell_angle_beta 90.00
_cell_angle_gamma 90.00
_cell_formula_units_Z 4
_cell_length_a 9.757(3)
_cell_length_b 10.425(3)
_cell_length_c 11.465(4)
_cell_measurement_reflns_used 357
_cell_measurement_temperature 207(2)
_cell_measurement_theta_max 24.76
_cell_measurement_theta_min 2.74
_cell_volume 1166.2(6)
_computing_cell_refinement 'SMART, Bruker (2000)'
_computing_data_collection 'SMART, Bruker (2000)'
_computing_data_reduction 'XPREP, Bruker (2000)'
_computing_molecular_graphics 'SHELXTL, Bruker (2000)'
_computing_publication_material 'SHELXTL, Bruker (2000)'
_computing_structure_refinement 'SHELXL-97 (Sheldrick, 1997)'
_computing_structure_solution 'SHELXS-97 (Sheldrick, 1990)'
_diffrn_ambient_temperature 207(2)
_diffrn_measured_fraction_theta_full 0.973
_diffrn_measured_fraction_theta_max 0.973
_diffrn_measurement_device_type 'CCD area detector'
_diffrn_measurement_method 'phi and omega scans'
_diffrn_radiation_monochromator graphite
_diffrn_radiation_source 'fine-focus sealed tube'
_diffrn_radiation_type MoK\a
_diffrn_radiation_wavelength 0.71073
_diffrn_reflns_av_R_equivalents 0.0316
_diffrn_reflns_av_sigmaI/netI 0.0250
_diffrn_reflns_limit_h_max 11
_diffrn_reflns_limit_h_min -11
_diffrn_reflns_limit_k_max 12
_diffrn_reflns_limit_k_min -12
_diffrn_reflns_limit_l_max 13
_diffrn_reflns_limit_l_min -12
_diffrn_reflns_number 8621
_diffrn_reflns_theta_full 24.76
_diffrn_reflns_theta_max 24.76
_diffrn_reflns_theta_min 2.74
_diffrn_standards_decay_% <1
_exptl_absorpt_coefficient_mu 0.078
_exptl_absorpt_correction_T_max 0.9846
_exptl_absorpt_correction_T_min 0.9770
_exptl_absorpt_correction_type multi-scan
_exptl_absorpt_process_details 'SADABS, Bruker (2000)'
_exptl_crystal_colour colourless
_exptl_crystal_density_diffrn 1.186
_exptl_crystal_density_method 'not measured'
_exptl_crystal_description block
_exptl_crystal_F_000 456
_exptl_crystal_size_max 0.30
_exptl_crystal_size_mid 0.20
_exptl_crystal_size_min 0.20
_refine_diff_density_max 0.134
_refine_diff_density_min -0.158
_refine_diff_density_rms 0.033
_refine_ls_abs_structure_details 'Flack H D (1983), Acta Cryst. A39, 876-881'
_refine_ls_abs_structure_Flack 0.6(14)
_refine_ls_extinction_method none
_refine_ls_goodness_of_fit_ref 1.052
_refine_ls_hydrogen_treatment constr
_refine_ls_matrix_type full
_refine_ls_number_parameters 136
_refine_ls_number_reflns 1950
_refine_ls_number_restraints 0
_refine_ls_restrained_S_all 1.052
_refine_ls_R_factor_all 0.0415
_refine_ls_R_factor_gt 0.0368
_refine_ls_shift/su_max 0.001
_refine_ls_shift/su_mean 0.001
_refine_ls_structure_factor_coef Fsqd
_refine_ls_weighting_details 'calc w=1/[\s^2^(Fo^2^)+(0.0420P)^2^+0.1922P] where P=(Fo^2^+2Fc^2^)/3'
_refine_ls_weighting_scheme calc
_refine_ls_wR_factor_gt 0.0835
_refine_ls_wR_factor_ref 0.0854
_reflns_number_gt 1786
_reflns_number_total 1950
_reflns_threshold_expression >2sigma(I)
_cod_data_source_file ol0527072si20051108_090725.cif
_cod_data_source_block lb12a
_cod_depositor_comments
;
The following automatic conversions were performed:

'_symmetry_cell_setting' value 'Orthorhombic' changed to
'orthorhombic' according to
/home/saulius/struct/CIF-dictionaries/cif_core.dic dictionary named
'cif_core.dic' version 2.4.1 from 2010-06-29.

Automatic conversion script
Id: cif_fix_values 1715 2011-07-08 13:25:40Z adriana 
;
_cod_original_cell_volume 1166.3(6)
_cod_original_sg_symbol_H-M P2(1)2(1)2(1)
_cod_database_code 1506786

loop_
_symmetry_equiv_pos_as_xyz
'x, y, z'
'-x+1/2, -y, z+1/2'
'-x, y+1/2, -z+1/2'
'x+1/2, -y+1/2, -z'

loop_
_atom_site_label
_atom_site_type_symbol
_atom_site_fract_x
_atom_site_fract_y
_atom_site_fract_z
_atom_site_U_iso_or_equiv
_atom_site_adp_type
_atom_site_occupancy
_atom_site_symmetry_multiplicity
_atom_site_calc_flag
_atom_site_refinement_flags
O1 O -0.00738(11) -0.07564(11) 0.43662(12) 0.0371(3) Uani 1 1 d .
O2 O 0.30064(14) 0.10790(12) 0.56292(11) 0.0450(3) Uani 1 1 d .
C1 C 0.11925(17) -0.06596(17) 0.37542(15) 0.0306(4) Uani 1 1 d .
H1A H 0.1027 -0.0850 0.2920 0.037 Uiso 1 1 calc R
C2 C 0.21265(18) -0.16915(17) 0.42544(17) 0.0363(4) Uani 1 1 d .
H2A H 0.1647 -0.2516 0.4211 0.044 Uiso 1 1 calc R
H2B H 0.2282 -0.1502 0.5081 0.044 Uiso 1 1 calc R
C3 C 0.3519(2) -0.18361(19) 0.36573(19) 0.0440(5) Uani 1 1 d .
H3A H 0.3884 -0.2688 0.3840 0.053 Uiso 1 1 calc R
H3B H 0.3381 -0.1796 0.2811 0.053 Uiso 1 1 calc R
C4 C 0.45864(19) -0.0835(2) 0.39973(19) 0.0469(5) Uani 1 1 d .
H4A H 0.5420 -0.0991 0.3543 0.056 Uiso 1 1 calc R
H4B H 0.4818 -0.0954 0.4822 0.056 Uiso 1 1 calc R
C5 C 0.41487(19) 0.0558(2) 0.38143(17) 0.0418(5) Uani 1 1 d .
H5A H 0.4919 0.1134 0.4015 0.050 Uiso 1 1 calc R
C6 C 0.3632(2) 0.0873(2) 0.25736(17) 0.0473(5) Uani 1 1 d .
H6A H 0.4201 0.1542 0.2218 0.057 Uiso 1 1 calc R
H6B H 0.3664 0.0108 0.2078 0.057 Uiso 1 1 calc R
C7 C 0.2150(2) 0.13429(19) 0.27115(16) 0.0414(5) Uani 1 1 d .
H7A H 0.1583 0.1040 0.2062 0.050 Uiso 1 1 calc R
H7B H 0.2118 0.2282 0.2730 0.050 Uiso 1 1 calc R
C8 C 0.16381(18) 0.07827(17) 0.38712(14) 0.0321(4) Uani 1 1 d .
C9 C 0.29368(19) 0.08495(16) 0.45977(15) 0.0334(4) Uani 1 1 d .
C10 C 0.03910(18) 0.14197(18) 0.44263(18) 0.0375(4) Uani 1 1 d .
H10A H 0.0169 0.2223 0.4025 0.045 Uiso 1 1 calc R
H10B H 0.0563 0.1606 0.5251 0.045 Uiso 1 1 calc R
C11 C -0.07744(18) 0.04538(18) 0.42954(17) 0.0376(4) Uani 1 1 d .
C12 C -0.1502(2) 0.0573(2) 0.3129(2) 0.0572(6) Uani 1 1 d .
H12A H -0.2229 -0.0059 0.3083 0.086 Uiso 1 1 calc R
H12B H -0.0851 0.0428 0.2503 0.086 Uiso 1 1 calc R
H12C H -0.1888 0.1427 0.3055 0.086 Uiso 1 1 calc R
C13 C -0.1796(2) 0.0477(2) 0.5290(2) 0.0522(6) Uani 1 1 d .
H13A H -0.2505 -0.0157 0.5150 0.078 Uiso 1 1 calc R
H13B H -0.2208 0.1322 0.5342 0.078 Uiso 1 1 calc R
H13C H -0.1330 0.0281 0.6016 0.078 Uiso 1 1 calc R

loop_
_atom_site_aniso_label
_atom_site_aniso_U_11
_atom_site_aniso_U_22
_atom_site_aniso_U_33
_atom_site_aniso_U_23
_atom_site_aniso_U_13
_atom_site_aniso_U_12
O1 0.0310(6) 0.0333(7) 0.0471(7) 0.0024(6) 0.0043(6) -0.0004(5)
O2 0.0522(8) 0.0477(8) 0.0350(7) -0.0053(6) -0.0040(6) -0.0089(6)
C1 0.0300(9) 0.0334(10) 0.0285(8) -0.0031(8) 0.0009(7) -0.0023(8)
C2 0.0348(9) 0.0285(9) 0.0455(10) -0.0015(8) 0.0033(9) -0.0017(8)
C3 0.0387(10) 0.0349(11) 0.0585(13) -0.0028(9) 0.0097(10) 0.0041(9)
C4 0.0309(10) 0.0518(12) 0.0580(13) -0.0038(10) 0.0013(9) 0.0059(9)
C5 0.0323(10) 0.0435(12) 0.0495(11) -0.0057(9) 0.0009(9) -0.0110(9)
C6 0.0462(11) 0.0503(12) 0.0453(11) 0.0035(10) 0.0155(9) -0.0117(10)
C7 0.0483(10) 0.0398(11) 0.0362(10) 0.0064(8) 0.0029(9) -0.0060(9)
C8 0.0362(9) 0.0291(9) 0.0311(9) 0.0000(7) 0.0024(7) 0.0010(8)
C9 0.0408(9) 0.0259(9) 0.0335(10) -0.0002(8) 0.0020(8) -0.0074(8)
C10 0.0409(10) 0.0330(10) 0.0387(10) 0.0020(8) 0.0035(9) 0.0060(8)
C11 0.0332(9) 0.0348(10) 0.0448(10) 0.0033(9) 0.0025(8) 0.0046(8)
C12 0.0442(11) 0.0661(16) 0.0613(14) 0.0045(11) -0.0101(11) 0.0072(12)
C13 0.0391(11) 0.0511(13) 0.0665(13) 0.0022(10) 0.0141(10) 0.0059(10)

loop_
_atom_type_symbol
_atom_type_description
_atom_type_scat_dispersion_real
_atom_type_scat_dispersion_imag
_atom_type_scat_source
C C 0.0033 0.0016 'International Tables Vol C Tables 4.2.6.8 and 6.1.1.4'
H H 0.0000 0.0000 'International Tables Vol C Tables 4.2.6.8 and 6.1.1.4'
O O 0.0106 0.0060 'International Tables Vol C Tables 4.2.6.8 and 6.1.1.4'

loop_
_geom_angle_atom_site_label_1
_geom_angle_atom_site_label_2
_geom_angle_atom_site_label_3
_geom_angle
C1 O1 C11 108.82(13)
O1 C1 C2 106.48(13)
O1 C1 C8 105.42(13)
C2 C1 C8 118.60(15)
C1 C2 C3 115.66(15)
C4 C3 C2 115.14(16)
C3 C4 C5 115.11(17)
C9 C5 C4 109.11(16)
C9 C5 C6 104.37(15)
C4 C5 C6 114.85(17)
C7 C6 C5 106.30(15)
C6 C7 C8 105.92(16)
C9 C8 C10 114.64(14)
C9 C8 C7 100.73(14)
C10 C8 C7 117.07(16)
C9 C8 C1 108.77(14)
C10 C8 C1 103.39(14)
C7 C8 C1 112.34(14)
O2 C9 C5 125.15(17)
O2 C9 C8 126.37(17)
C5 C9 C8 108.47(14)
C8 C10 C11 105.43(15)
O1 C11 C13 106.53(15)
O1 C11 C12 110.11(16)
C13 C11 C12 110.74(16)
O1 C11 C10 102.67(14)
C13 C11 C10 113.94(16)
C12 C11 C10 112.35(16)

loop_
_geom_bond_atom_site_label_1
_geom_bond_atom_site_label_2
_geom_bond_distance
O1 C1 1.424(2)
O1 C11 1.437(2)
O2 C9 1.209(2)
C1 C2 1.522(2)
C1 C8 1.571(3)
C2 C3 1.529(3)
C3 C4 1.525(3)
C4 C5 1.528(3)
C5 C9 1.516(3)
C5 C6 1.545(3)
C6 C7 1.535(3)
C7 C8 1.536(2)
C8 C9 1.518(2)
C8 C10 1.525(2)
C10 C11 1.526(3)
C11 C13 1.515(3)
C11 C12 1.519(3)

loop_
_geom_torsion_atom_site_label_1
_geom_torsion_atom_site_label_2
_geom_torsion_atom_site_label_3
_geom_torsion_atom_site_label_4
_geom_torsion
C11 O1 C1 C2 156.92(14)
C11 O1 C1 C8 30.09(17)
O1 C1 C2 C3 175.41(15)
C8 C1 C2 C3 -66.1(2)
C1 C2 C3 C4 78.5(2)
C2 C3 C4 C5 -55.8(2)
C3 C4 C5 C9 63.4(2)
C3 C4 C5 C6 -53.3(2)
C9 C5 C6 C7 0.5(2)
C4 C5 C6 C7 119.92(18)
C5 C6 C7 C8 -23.1(2)
C6 C7 C8 C9 35.80(18)
C6 C7 C8 C10 160.79(16)
C6 C7 C8 C1 -79.79(18)
O1 C1 C8 C9 114.01(15)
C2 C1 C8 C9 -5.0(2)
O1 C1 C8 C10 -8.23(17)
C2 C1 C8 C10 -127.27(17)
O1 C1 C8 C7 -135.37(15)
C2 C1 C8 C7 105.59(18)
C4 C5 C9 O2 78.8(2)
C6 C5 C9 O2 -158.01(18)
C4 C5 C9 C8 -100.38(17)
C6 C5 C9 C8 22.8(2)
C10 C8 C9 O2 17.8(3)
C7 C8 C9 O2 144.40(18)
C1 C8 C9 O2 -97.37(19)
C10 C8 C9 C5 -163.09(16)
C7 C8 C9 C5 -36.47(18)
C1 C8 C9 C5 81.76(17)
C9 C8 C10 C11 -132.79(15)
C7 C8 C10 C11 109.54(18)
C1 C8 C10 C11 -14.55(18)
C1 O1 C11 C13 -159.27(16)
C1 O1 C11 C12 80.59(18)
C1 O1 C11 C10 -39.24(17)
C8 C10 C11 O1 32.14(18)
C8 C10 C11 C13 146.90(16)
C8 C10 C11 C12 -86.12(19)

loop_
_cod_related_entry_id
_cod_related_entry_database
_cod_related_entry_code
1 ChemSpider 21199933
